data_4069992
loop_
_publ_author_name
'Kirillov, Evgueni'
'Roisnel, Thierry'
'Razavi, Abbas'
'Carpentier, Jean-Fran\,cois'

_publ_section_title
;
 Group 4 Post-metallocene Complexes Incorporating Tridentate
 Silyl-Substituted Bis(naphthoxy)pyridine and Bis(naphthoxy)thiophene
 Ligands: Probing Systems for &#x201C;Oscillating&#x201D; Olefin
 Polymerization Catalysis
;
_journal_issue 17
_journal_name_full Organometallics
_journal_page_first 5036
_journal_paper_doi 10.1021/om900550s
_journal_volume 28
_journal_year 2009
_chemical_compound_source 'synthesis as described'
_chemical_formula_moiety 'C61 H44 B N O3 Si2, 2(C H Cl3)'
_chemical_formula_sum 'C63 H46 B Cl6 N O3 Si2'
_chemical_formula_weight 1144.7
_chemical_name_systematic
;
 ?
;
_space_group_IT_number 2
_symmetry_cell_setting triclinic
_symmetry_Int_Tables_number 2
_symmetry_space_group_name_Hall '-P 1'
_symmetry_space_group_name_H-M 'P -1'
_atom_sites_solution_hydrogens geom
_atom_sites_solution_primary direct
_atom_sites_solution_secondary difmap
_audit_conform_dict_location ftp://ftp.iucr.org/pub/cif_core.dic
_audit_conform_dict_name cif_core.dic
_audit_conform_dict_version 2.3
_audit_creation_date 2007-09-20T14:53:28-00:00
_audit_creation_method 'WinGX routine CIF_UPDATE'
_cell_angle_alpha 62.451(3)
_cell_angle_beta 87.494(3)
_cell_angle_gamma 82.083(3)
_cell_formula_units_Z 2
_cell_length_a 10.6640(11)
_cell_length_b 16.4352(14)
_cell_length_c 17.6664(18)
_cell_measurement_reflns_used 4587
_cell_measurement_temperature 100(2)
_cell_measurement_theta_max 27.46
_cell_measurement_theta_min 2.30
_cell_measurement_wavelength 0.71073
_cell_volume 2718.4(5)
_computing_cell_refinement 'Bruker SMART, 2006'
_computing_data_collection 'Bruker SMART, 2006'
_computing_data_reduction 'Bruker SAINT, 2006'
_computing_molecular_graphics 'Ortep-3 for Windows (Farrugia, 1997)'
_computing_publication_material 'WinGX publication routines (Farrugia, 1999)'
_computing_structure_refinement 'SHELXL-97 (Sheldrick, 1997)'
_computing_structure_solution 'SIR97 (Altomare et al., 1999)'
_diffrn_ambient_temperature 100(2)
_diffrn_detector 'CCD plate'
_diffrn_measured_fraction_theta_full 0.975
_diffrn_measured_fraction_theta_max 0.975
_diffrn_measurement_device_type 'APEXII, Bruker-AXS'
_diffrn_measurement_method 'CCD rotation images, thin slices'
_diffrn_radiation_monochromator graphite
_diffrn_radiation_probe x-ray
_diffrn_radiation_type MoK\a
_diffrn_radiation_wavelength 0.71073
_diffrn_reflns_av_R_equivalents 0.0589
_diffrn_reflns_av_unetI/netI 0.0925
_diffrn_reflns_limit_h_max 13
_diffrn_reflns_limit_h_min -13
_diffrn_reflns_limit_k_max 21
_diffrn_reflns_limit_k_min -21
_diffrn_reflns_limit_l_max 22
_diffrn_reflns_limit_l_min -22
_diffrn_reflns_number 27808
_diffrn_reflns_theta_full 27.48
_diffrn_reflns_theta_max 27.48
_diffrn_reflns_theta_min 2.93
_exptl_absorpt_coefficient_mu 0.409
_exptl_absorpt_correction_T_max 0.972
_exptl_absorpt_correction_T_min 0.911
_exptl_absorpt_correction_type multi-scan
_exptl_absorpt_process_details
;
  [Sheldrick, G.M. (2002). SADABS Bruker AXS Inc., Madison, Wisconsin, USA]
;
_exptl_crystal_colour yellow
_exptl_crystal_density_diffrn 1.399
_exptl_crystal_density_method 'not measured'
_exptl_crystal_description prism
_exptl_crystal_F_000 1180
_exptl_crystal_size_max 0.21
_exptl_crystal_size_mid 0.1
_exptl_crystal_size_min 0.07
_refine_diff_density_max 0.468
_refine_diff_density_min -0.437
_refine_diff_density_rms 0.071
_refine_ls_extinction_method none
_refine_ls_goodness_of_fit_ref 1.03
_refine_ls_hydrogen_treatment mixed
_refine_ls_matrix_type full
_refine_ls_number_parameters 688
_refine_ls_number_reflns 12140
_refine_ls_number_restraints 0
_refine_ls_restrained_S_all 1.03
_refine_ls_R_factor_all 0.094
_refine_ls_R_factor_gt 0.0529
_refine_ls_shift/su_max 0.002
_refine_ls_shift/su_mean 0
_refine_ls_structure_factor_coef Fsqd
_refine_ls_weighting_details 'calc w=1/[\s^2^(Fo^2^)+(0.0313P)^2^+0.5270P] where P=(Fo^2^+2Fc^2^)/3'
_refine_ls_weighting_scheme calc
_refine_ls_wR_factor_gt 0.0969
_refine_ls_wR_factor_ref 0.1118
_reflns_number_gt 7953
_reflns_number_total 12140
_reflns_threshold_expression >2sigma(I)
_cod_data_source_file om900550s_si_001.cif
_cod_data_source_block job
_cod_database_code 4069992

loop_
_symmetry_equiv_pos_as_xyz
'x, y, z'
'-x, -y, -z'

loop_
_atom_site_label
_atom_site_type_symbol
_atom_site_fract_x
_atom_site_fract_y
_atom_site_fract_z
_atom_site_U_iso_or_equiv
_atom_site_adp_type
_atom_site_occupancy
_atom_site_calc_flag
_atom_site_refinement_flags
Si1 Si 0.65254(6) -0.32817(4) 0.90419(5) 0.01503(16) Uani 1 d .
C1A C 0.7195(2) -0.45136(16) 0.93427(16) 0.0155(5) Uani 1 d .
C1B C 0.6741(2) -0.50184(16) 0.89874(17) 0.0196(6) Uani 1 d .
H1B H 0.6048 -0.4743 0.8591 0.024 Uiso 1 calc R
C1C C 0.7286(2) -0.59212(16) 0.92038(18) 0.0221(6) Uani 1 d .
H1C H 0.696 -0.6256 0.8957 0.026 Uiso 1 calc R
C1D C 0.8297(2) -0.63283(17) 0.97746(18) 0.0231(6) Uani 1 d .
H1D H 0.8666 -0.6944 0.9922 0.028 Uiso 1 calc R
C1E C 0.8771(2) -0.58424(17) 1.01309(17) 0.0213(6) Uani 1 d .
H1E H 0.9468 -0.6122 1.0524 0.026 Uiso 1 calc R
C1F C 0.8230(2) -0.49442(16) 0.99147(16) 0.0177(6) Uani 1 d .
H1F H 0.8569 -0.4613 1.0161 0.021 Uiso 1 calc R
C2A C 0.5187(2) -0.29196(16) 0.82589(16) 0.0170(6) Uani 1 d .
C2B C 0.5232(3) -0.22676(18) 0.74033(17) 0.0243(6) Uani 1 d .
H2B H 0.5977 -0.1983 0.7197 0.029 Uiso 1 calc R
C2C C 0.4214(3) -0.20277(19) 0.68495(19) 0.0304(7) Uani 1 d .
H2C H 0.4268 -0.1583 0.6269 0.037 Uiso 1 calc R
C2D C 0.3125(3) -0.24273(18) 0.71315(18) 0.0256(6) Uani 1 d .
H2D H 0.2428 -0.2263 0.6748 0.031 Uiso 1 calc R
C2E C 0.3051(2) -0.30717(17) 0.79779(18) 0.0219(6) Uani 1 d .
H2E H 0.23 -0.335 0.8179 0.026 Uiso 1 calc R
C2F C 0.4070(2) -0.33108(16) 0.85325(17) 0.0192(6) Uani 1 d .
H2F H 0.4007 -0.3752 0.9113 0.023 Uiso 1 calc R
C3A C 0.7883(2) -0.25978(15) 0.85870(16) 0.0158(5) Uani 1 d .
C3B C 0.8404(2) -0.21486(15) 0.89755(16) 0.0170(6) Uani 1 d .
H3B H 0.8015 -0.2138 0.9465 0.02 Uiso 1 calc R
C3C C 0.9477(2) -0.17164(16) 0.86641(17) 0.0206(6) Uani 1 d .
H3C H 0.9814 -0.1413 0.8939 0.025 Uiso 1 calc R
C3D C 1.0054(2) -0.17276(17) 0.79561(18) 0.0224(6) Uani 1 d .
H3D H 1.0795 -0.1438 0.7746 0.027 Uiso 1 calc R
C3E C 0.9556(2) -0.21608(17) 0.75516(18) 0.0236(6) Uani 1 d .
H3E H 0.9946 -0.2159 0.7057 0.028 Uiso 1 calc R
C3F C 0.8492(2) -0.25965(16) 0.78641(17) 0.0211(6) Uani 1 d .
H3F H 0.8166 -0.2901 0.7586 0.025 Uiso 1 calc R
C4 C 0.5944(2) -0.32043(16) 1.00271(16) 0.0146(5) Uani 1 d .
C5 C 0.6104(2) -0.39614(16) 1.08196(16) 0.0166(6) Uani 1 d .
H5 H 0.654 -0.4525 1.086 0.02 Uiso 1 calc R
C6 C 0.5657(2) -0.39457(16) 1.15769(16) 0.0168(6) Uani 1 d .
C7 C 0.5780(2) -0.47663(17) 1.23676(17) 0.0222(6) Uani 1 d .
H7 H 0.6202 -0.5325 1.239 0.027 Uiso 1 calc R
C8 C 0.5306(3) -0.47658(18) 1.30935(18) 0.0250(6) Uani 1 d .
H8 H 0.5406 -0.5319 1.362 0.03 Uiso 1 calc R
C9 C 0.4668(2) -0.39430(17) 1.30610(17) 0.0216(6) Uani 1 d .
H9 H 0.4322 -0.3946 1.3567 0.026 Uiso 1 calc R
C10 C 0.4538(2) -0.31412(16) 1.23133(16) 0.0171(6) Uani 1 d .
H10 H 0.4102 -0.2594 1.2308 0.02 Uiso 1 calc R
C11 C 0.5039(2) -0.31059(16) 1.15431(16) 0.0156(5) Uani 1 d .
C12 C 0.4889(2) -0.22994(16) 1.07215(16) 0.0141(5) Uani 1 d .
C13 C 0.5272(2) -0.23751(15) 0.99927(16) 0.0138(5) Uani 1 d .
O14 O 0.50344(15) -0.16331(10) 0.92096(10) 0.0135(4) Uani 1 d .
C15 C 0.4296(2) -0.13896(15) 1.06168(16) 0.0143(5) Uani 1 d .
C16 C 0.4413(2) -0.10539(16) 1.11934(16) 0.0158(5) Uani 1 d .
H16 H 0.4941 -0.1404 1.1689 0.019 Uiso 1 calc R
C17 C 0.3757(2) -0.02032(16) 1.10438(16) 0.0178(6) Uani 1 d .
H17 H 0.3842 0.0035 1.1434 0.021 Uiso 1 calc R
C18 C 0.2985(2) 0.02945(16) 1.03328(16) 0.0170(6) Uani 1 d .
H18 H 0.2498 0.0861 1.0246 0.02 Uiso 1 calc R
C19 C 0.2917(2) -0.00317(15) 0.97372(16) 0.0149(5) Uani 1 d .
N20 N 0.36094(18) -0.08504(12) 0.98799(13) 0.0127(4) Uani 1 d .
B21 B 0.3775(3) -0.10967(18) 0.90991(18) 0.0140(6) Uani 1 d .
O22 O 0.27537(17) -0.15700(12) 0.91175(12) 0.0172(4) Uani 1 d .
H22 H 0.287(3) -0.179(2) 0.886(2) 0.05 Uiso 1 d .
O23 O 0.38118(15) -0.02046(10) 0.83255(10) 0.0140(4) Uani 1 d .
C24 C 0.2839(2) 0.04663(15) 0.82157(16) 0.0142(5) Uani 1 d .
C25 C 0.2250(2) 0.04982(15) 0.89191(16) 0.0153(5) Uani 1 d .
C26 C 0.1081(2) 0.10959(15) 0.88083(16) 0.0149(5) Uani 1 d .
C27 C 0.0311(2) 0.10802(16) 0.94833(17) 0.0176(6) Uani 1 d .
H27 H 0.0593 0.0677 1.0055 0.021 Uiso 1 calc R
C28 C -0.0827(2) 0.16272(16) 0.93385(17) 0.0178(6) Uani 1 d .
H28 H -0.1322 0.1601 0.9808 0.021 Uiso 1 calc R
C29 C -0.1270(2) 0.22261(16) 0.85037(17) 0.0196(6) Uani 1 d .
H29 H -0.2061 0.2609 0.8406 0.024 Uiso 1 calc R
C30 C -0.0559(2) 0.22588(16) 0.78261(17) 0.0189(6) Uani 1 d .
H30 H -0.0866 0.266 0.726 0.023 Uiso 1 calc R
C31 C 0.0626(2) 0.17004(16) 0.79629(16) 0.0169(6) Uani 1 d .
C32 C 0.1385(2) 0.17439(16) 0.72733(16) 0.0168(6) Uani 1 d .
H32 H 0.1119 0.2203 0.6714 0.02 Uiso 1 calc R
C33 C 0.2495(2) 0.11560(15) 0.73665(16) 0.0154(5) Uani 1 d .
Si2 Si 0.34453(7) 0.13298(4) 0.64023(5) 0.01576(16) Uani 1 d .
C41A C 0.5201(2) 0.10761(17) 0.66150(16) 0.0169(6) Uani 1 d .
C41B C 0.5824(2) 0.01651(17) 0.69717(16) 0.0195(6) Uani 1 d .
H41B H 0.5346 -0.0332 0.7118 0.023 Uiso 1 calc R
C41C C 0.7116(2) -0.00223(19) 0.71133(17) 0.0227(6) Uani 1 d .
H41C H 0.7519 -0.0644 0.7349 0.027 Uiso 1 calc R
C41D C 0.7831(3) 0.0690(2) 0.69145(18) 0.0280(7) Uani 1 d .
H41D H 0.872 0.056 0.7019 0.034 Uiso 1 calc R
C41E C 0.7237(3) 0.1593(2) 0.65628(18) 0.0292(7) Uani 1 d .
H41E H 0.7721 0.2085 0.6426 0.035 Uiso 1 calc R
C41F C 0.5934(3) 0.17848(18) 0.64076(17) 0.0244(6) Uani 1 d .
H41F H 0.5539 0.2409 0.6156 0.029 Uiso 1 calc R
C42A C 0.3087(2) 0.25907(17) 0.56073(17) 0.0187(6) Uani 1 d .
C42B C 0.3054(2) 0.32822(17) 0.58683(18) 0.0232(6) Uani 1 d .
H42B H 0.3193 0.3108 0.6454 0.028 Uiso 1 calc R
C42C C 0.2821(3) 0.42158(18) 0.5284(2) 0.0301(7) Uani 1 d .
H42C H 0.2811 0.4672 0.5473 0.036 Uiso 1 calc R
C42D C 0.2605(3) 0.44809(19) 0.4435(2) 0.0337(8) Uani 1 d .
H42D H 0.2425 0.5119 0.404 0.04 Uiso 1 calc R
C42E C 0.2651(3) 0.38182(19) 0.41578(19) 0.0336(7) Uani 1 d .
H42E H 0.2526 0.4001 0.3569 0.04 Uiso 1 calc R
C42F C 0.2880(3) 0.28845(18) 0.47379(18) 0.0254(6) Uani 1 d .
H42F H 0.2897 0.2435 0.454 0.03 Uiso 1 calc R
C43A C 0.2922(2) 0.06171(16) 0.59332(16) 0.0173(6) Uani 1 d .
C43B C 0.1825(2) 0.01938(16) 0.61962(17) 0.0203(6) Uani 1 d .
H43B H 0.1388 0.0202 0.6673 0.024 Uiso 1 calc R
C43C C 0.1359(3) -0.02403(17) 0.57753(18) 0.0260(7) Uani 1 d .
H43C H 0.0608 -0.0522 0.5961 0.031 Uiso 1 calc R
C43D C 0.2001(3) -0.02584(19) 0.50802(19) 0.0326(8) Uani 1 d .
H43D H 0.1685 -0.0548 0.4785 0.039 Uiso 1 calc R
C43E C 0.3095(3) 0.0143(2) 0.48208(19) 0.0320(7) Uani 1 d .
H43E H 0.3538 0.0124 0.435 0.038 Uiso 1 calc R
C43F C 0.3551(3) 0.05719(19) 0.52393(18) 0.0255(6) Uani 1 d .
H43F H 0.431 0.0843 0.5054 0.031 Uiso 1 calc R
C101 C 0.9323(3) -0.67505(18) 1.45409(19) 0.0301(7) Uani 1 d .
H101 H 0.9803 -0.6382 1.4022 0.036 Uiso 1 calc R
Cl11 Cl 0.99655(7) -0.79219(5) 1.49512(6) 0.0400(2) Uani 1 d .
Cl12 Cl 0.94769(7) -0.63436(5) 1.52892(5) 0.03433(19) Uani 1 d .
Cl13 Cl 0.77418(9) -0.65963(6) 1.42402(6) 0.0587(3) Uani 1 d .
C201 C 0.9819(3) -0.42901(18) 1.21328(18) 0.0293(7) Uani 1 d .
H201 H 1.068 -0.409 1.2002 0.035 Uiso 1 calc R
Cl21 Cl 0.98843(9) -0.53705(5) 1.21341(5) 0.0479(2) Uani 1 d .
Cl22 Cl 0.94062(9) -0.43932(5) 1.31424(5) 0.0436(2) Uani 1 d .
Cl23 Cl 0.87622(7) -0.34596(5) 1.13462(5) 0.0370(2) Uani 1 d .

loop_
_atom_site_aniso_label
_atom_site_aniso_U_11
_atom_site_aniso_U_22
_atom_site_aniso_U_33
_atom_site_aniso_U_23
_atom_site_aniso_U_13
_atom_site_aniso_U_12
Si1 0.0129(4) 0.0137(3) 0.0195(4) -0.0089(3) 0.0015(3) -0.0007(3)
C1A 0.0116(13) 0.0162(12) 0.0195(15) -0.0091(11) 0.0027(11) -0.0021(10)
C1B 0.0145(14) 0.0202(13) 0.0263(16) -0.0128(12) 0.0019(12) -0.0012(10)
C1C 0.0186(15) 0.0191(13) 0.0348(18) -0.0177(13) 0.0041(13) -0.0039(11)
C1D 0.0158(15) 0.0158(12) 0.0369(18) -0.0123(12) 0.0048(13) -0.0001(10)
C1E 0.0153(14) 0.0197(13) 0.0257(16) -0.0089(12) 0.0029(12) 0.0007(10)
C1F 0.0149(14) 0.0194(12) 0.0217(15) -0.0111(11) 0.0035(11) -0.0061(10)
C2A 0.0170(14) 0.0179(12) 0.0198(15) -0.0125(11) -0.0014(11) 0.0010(10)
C2B 0.0196(15) 0.0273(14) 0.0229(16) -0.0083(13) -0.0002(12) -0.0057(11)
C2C 0.0280(18) 0.0327(16) 0.0211(17) -0.0039(13) -0.0019(14) -0.0053(13)
C2D 0.0196(16) 0.0284(14) 0.0290(18) -0.0138(13) -0.0076(13) 0.0012(12)
C2E 0.0145(14) 0.0230(13) 0.0281(17) -0.0117(12) -0.0018(12) -0.0018(11)
C2F 0.0193(15) 0.0183(12) 0.0192(15) -0.0084(11) 0.0002(12) -0.0009(10)
C3A 0.0114(13) 0.0129(11) 0.0212(15) -0.0073(11) 0.0005(11) 0.0020(9)
C3B 0.0203(15) 0.0140(12) 0.0154(14) -0.0069(11) 0.0002(11) 0.0018(10)
C3C 0.0178(15) 0.0161(12) 0.0272(16) -0.0093(12) -0.0037(12) -0.0010(10)
C3D 0.0136(14) 0.0191(13) 0.0312(17) -0.0086(12) 0.0033(12) -0.0043(10)
C3E 0.0195(15) 0.0248(14) 0.0268(17) -0.0134(13) 0.0072(13) -0.0011(11)
C3F 0.0196(15) 0.0214(13) 0.0279(17) -0.0163(12) 0.0041(12) -0.0034(11)
C4 0.0107(13) 0.0165(12) 0.0186(14) -0.0094(11) 0.0001(11) -0.0032(10)
C5 0.0124(13) 0.0152(12) 0.0217(15) -0.0088(11) 0.0007(11) 0.0003(10)
C6 0.0098(13) 0.0201(12) 0.0200(15) -0.0089(11) -0.0017(11) -0.0013(10)
C7 0.0179(15) 0.0195(13) 0.0242(16) -0.0073(12) -0.0023(12) 0.0033(10)
C8 0.0250(16) 0.0205(13) 0.0185(16) -0.0002(12) -0.0018(12) 0.0002(11)
C9 0.0192(15) 0.0286(14) 0.0178(15) -0.0116(12) 0.0020(12) -0.0031(11)
C10 0.0150(14) 0.0181(12) 0.0178(15) -0.0076(11) 0.0008(11) -0.0036(10)
C11 0.0096(13) 0.0193(12) 0.0201(15) -0.0103(11) -0.0008(11) -0.0044(10)
C12 0.0129(13) 0.0155(12) 0.0165(14) -0.0096(11) -0.0019(11) -0.0006(9)
C13 0.0097(13) 0.0145(11) 0.0167(14) -0.0063(10) -0.0006(10) -0.0034(9)
O14 0.0145(9) 0.0125(8) 0.0140(10) -0.0069(7) 0.0025(7) -0.0008(7)
C15 0.0125(13) 0.0152(12) 0.0154(14) -0.0069(11) 0.0054(11) -0.0051(10)
C16 0.0155(14) 0.0192(12) 0.0135(14) -0.0074(11) 0.0010(11) -0.0051(10)
C17 0.0185(14) 0.0218(13) 0.0199(15) -0.0144(12) 0.0063(12) -0.0082(10)
C18 0.0159(14) 0.0166(12) 0.0211(15) -0.0109(11) 0.0057(11) -0.0038(10)
C19 0.0135(13) 0.0134(11) 0.0187(15) -0.0080(11) 0.0053(11) -0.0041(9)
N20 0.0109(11) 0.0130(9) 0.0151(12) -0.0071(9) 0.0029(9) -0.0030(8)
B21 0.0143(15) 0.0151(13) 0.0147(16) -0.0091(12) 0.0017(12) -0.0010(11)
O22 0.0168(10) 0.0193(9) 0.0211(11) -0.0141(8) 0.0045(8) -0.0041(7)
O23 0.0124(9) 0.0142(8) 0.0156(10) -0.0076(7) 0.0019(7) 0.0005(7)
C24 0.0096(13) 0.0130(11) 0.0225(15) -0.0106(11) 0.0012(11) -0.0009(9)
C25 0.0145(14) 0.0143(11) 0.0191(15) -0.0091(11) 0.0034(11) -0.0045(10)
C26 0.0151(14) 0.0136(11) 0.0198(15) -0.0105(11) 0.0023(11) -0.0036(9)
C27 0.0199(15) 0.0148(12) 0.0221(15) -0.0113(11) 0.0047(12) -0.0054(10)
C28 0.0145(14) 0.0184(12) 0.0278(16) -0.0160(12) 0.0091(12) -0.0074(10)
C29 0.0116(14) 0.0202(13) 0.0314(17) -0.0159(12) 0.0025(12) -0.0013(10)
C30 0.0165(14) 0.0183(12) 0.0240(16) -0.0119(12) -0.0022(12) -0.0001(10)
C31 0.0137(14) 0.0178(12) 0.0204(15) -0.0101(11) 0.0016(11) -0.0013(10)
C32 0.0172(14) 0.0166(12) 0.0166(15) -0.0080(11) -0.0025(11) 0.0001(10)
C33 0.0150(14) 0.0144(11) 0.0172(14) -0.0076(11) 0.0010(11) -0.0025(10)
Si2 0.0140(4) 0.0172(3) 0.0163(4) -0.0083(3) 0.0004(3) -0.0007(3)
C41A 0.0144(14) 0.0254(13) 0.0141(14) -0.0121(11) 0.0015(11) -0.0020(10)
C41B 0.0188(15) 0.0264(14) 0.0148(15) -0.0115(12) 0.0038(11) -0.0013(11)
C41C 0.0171(15) 0.0321(15) 0.0182(15) -0.0126(12) 0.0007(12) 0.0022(11)
C41D 0.0118(15) 0.0462(18) 0.0272(17) -0.0187(14) -0.0004(12) -0.0010(12)
C41E 0.0227(17) 0.0359(16) 0.0326(18) -0.0174(14) 0.0011(14) -0.0095(13)
C41F 0.0207(16) 0.0255(14) 0.0274(17) -0.0128(13) 0.0033(13) -0.0028(11)
C42A 0.0114(14) 0.0212(13) 0.0215(16) -0.0081(12) 0.0017(11) -0.0026(10)
C42B 0.0193(15) 0.0218(13) 0.0255(16) -0.0088(12) -0.0016(12) -0.0008(11)
C42C 0.0252(17) 0.0221(14) 0.041(2) -0.0120(14) 0.0025(14) -0.0055(12)
C42D 0.0279(18) 0.0207(14) 0.038(2) -0.0009(14) 0.0032(15) -0.0042(12)
C42E 0.0331(19) 0.0322(16) 0.0228(17) -0.0016(13) 0.0025(14) -0.0059(13)
C42F 0.0218(16) 0.0283(15) 0.0231(17) -0.0091(13) 0.0025(13) -0.0045(12)
C43A 0.0143(14) 0.0181(12) 0.0182(15) -0.0084(11) -0.0043(11) 0.0037(10)
C43B 0.0196(15) 0.0191(13) 0.0211(16) -0.0093(11) -0.0009(12) 0.0013(11)
C43C 0.0248(16) 0.0189(13) 0.0340(18) -0.0112(13) -0.0078(14) -0.0029(11)
C43D 0.0380(19) 0.0310(16) 0.0359(19) -0.0233(15) -0.0182(15) 0.0083(14)
C43E 0.0279(18) 0.0467(18) 0.0299(18) -0.0276(15) -0.0045(14) 0.0074(14)
C43F 0.0194(15) 0.0378(16) 0.0255(17) -0.0210(14) 0.0005(13) 0.0006(12)
C101 0.0335(18) 0.0226(14) 0.0287(18) -0.0082(13) -0.0056(14) 0.0019(12)
Cl11 0.0301(4) 0.0227(3) 0.0623(6) -0.0163(4) 0.0010(4) -0.0006(3)
Cl12 0.0395(5) 0.0289(4) 0.0318(5) -0.0120(3) -0.0051(4) -0.0010(3)
Cl13 0.0473(6) 0.0571(6) 0.0733(7) -0.0349(5) -0.0366(5) 0.0177(4)
C201 0.0320(18) 0.0249(14) 0.0302(18) -0.0116(13) -0.0003(14) -0.0050(12)
Cl21 0.0786(7) 0.0278(4) 0.0411(5) -0.0199(4) 0.0103(5) -0.0064(4)
Cl22 0.0774(7) 0.0278(4) 0.0263(5) -0.0121(3) 0.0083(4) -0.0123(4)
Cl23 0.0303(4) 0.0336(4) 0.0383(5) -0.0077(3) -0.0104(4) -0.0061(3)

loop_
_atom_type_symbol
_atom_type_description
_atom_type_scat_dispersion_real
_atom_type_scat_dispersion_imag
_atom_type_scat_source
C C 0.0033 0.0016 'International Tables Vol C Tables 4.2.6.8 and 6.1.1.4'
H H 0 0 'International Tables Vol C Tables 4.2.6.8 and 6.1.1.4'
B B 0.0013 0.0007 'International Tables Vol C Tables 4.2.6.8 and 6.1.1.4'
N N 0.0061 0.0033 'International Tables Vol C Tables 4.2.6.8 and 6.1.1.4'
O O 0.0106 0.006 'International Tables Vol C Tables 4.2.6.8 and 6.1.1.4'
Si Si 0.0817 0.0704 'International Tables Vol C Tables 4.2.6.8 and 6.1.1.4'
Cl Cl 0.1484 0.1585 'International Tables Vol C Tables 4.2.6.8 and 6.1.1.4'

loop_
_geom_angle_atom_site_label_1
_geom_angle_atom_site_label_2
_geom_angle_atom_site_label_3
_geom_angle
C2A Si1 C3A 112.98(12)
C2A Si1 C4 109.98(11)
C3A Si1 C4 110.55(11)
C2A Si1 C1A 108.92(11)
C3A Si1 C1A 105.21(10)
C4 Si1 C1A 109.02(11)
C1B C1A C1F 117.3(2)
C1B C1A Si1 122.56(19)
C1F C1A Si1 120.04(18)
C1A C1B C1C 121.1(2)
C1A C1B H1B 119.4
C1C C1B H1B 119.4
C1D C1C C1B 120.1(2)
C1D C1C H1C 119.9
C1B C1C H1C 119.9
C1E C1D C1C 120.0(2)
C1E C1D H1D 120
C1C C1D H1D 120
C1D C1E C1F 119.9(3)
C1D C1E H1E 120.1
C1F C1E H1E 120.1
C1E C1F C1A 121.6(2)
C1E C1F H1F 119.2
C1A C1F H1F 119.2
C2F C2A C2B 117.2(2)
C2F C2A Si1 119.1(2)
C2B C2A Si1 123.7(2)
C2C C2B C2A 121.3(3)
C2C C2B H2B 119.4
C2A C2B H2B 119.4
C2D C2C C2B 120.5(3)
C2D C2C H2C 119.7
C2B C2C H2C 119.7
C2C C2D C2E 119.4(3)
C2C C2D H2D 120.3
C2E C2D H2D 120.3
C2D C2E C2F 120.0(3)
C2D C2E H2E 120
C2F C2E H2E 120
C2E C2F C2A 121.5(3)
C2E C2F H2F 119.2
C2A C2F H2F 119.2
C3B C3A C3F 117.2(2)
C3B C3A Si1 122.98(19)
C3F C3A Si1 119.56(19)
C3C C3B C3A 121.6(2)
C3C C3B H3B 119.2
C3A C3B H3B 119.2
C3D C3C C3B 119.9(2)
C3D C3C H3C 120
C3B C3C H3C 120
C3C C3D C3E 119.9(3)
C3C C3D H3D 120
C3E C3D H3D 120
C3D C3E C3F 120.2(3)
C3D C3E H3E 119.9
C3F C3E H3E 119.9
C3E C3F C3A 121.2(2)
C3E C3F H3F 119.4
C3A C3F H3F 119.4
C5 C4 C13 116.5(2)
C5 C4 Si1 121.25(17)
C13 C4 Si1 122.16(18)
C4 C5 C6 123.5(2)
C4 C5 H5 118.3
C6 C5 H5 118.3
C5 C6 C7 120.7(2)
C5 C6 C11 119.7(2)
C7 C6 C11 119.6(2)
C8 C7 C6 121.1(2)
C8 C7 H7 119.5
C6 C7 H7 119.5
C7 C8 C9 119.6(2)
C7 C8 H8 120.2
C9 C8 H8 120.2
C10 C9 C8 120.9(2)
C10 C9 H9 119.6
C8 C9 H9 119.6
C9 C10 C11 121.4(2)
C9 C10 H10 119.3
C11 C10 H10 119.3
C10 C11 C6 117.4(2)
C10 C11 C12 124.8(2)
C6 C11 C12 117.7(2)
C13 C12 C11 119.8(2)
C13 C12 C15 118.0(2)
C11 C12 C15 122.2(2)
O14 C13 C12 119.9(2)
O14 C13 C4 117.6(2)
C12 C13 C4 122.5(2)
C13 O14 B21 114.83(19)
N20 C15 C16 119.4(2)
N20 C15 C12 115.6(2)
C16 C15 C12 124.9(2)
C15 C16 C17 119.6(2)
C15 C16 H16 120.2
C17 C16 H16 120.2
C18 C17 C16 120.0(2)
C18 C17 H17 120
C16 C17 H17 120
C17 C18 C19 119.9(2)
C17 C18 H18 120.1
C19 C18 H18 120.1
N20 C19 C18 119.0(2)
N20 C19 C25 116.9(2)
C18 C19 C25 123.7(2)
C19 N20 C15 121.7(2)
C19 N20 B21 118.0(2)
C15 N20 B21 119.71(18)
O22 B21 O14 114.87(19)
O22 B21 O23 114.7(2)
O14 B21 O23 106.9(2)
O22 B21 N20 107.3(2)
O14 B21 N20 106.7(2)
O23 B21 N20 105.68(18)
B21 O22 H22 111(3)
C24 O23 B21 115.84(18)
O23 C24 C25 120.1(2)
O23 C24 C33 118.1(2)
C25 C24 C33 121.7(2)
C24 C25 C26 119.9(2)
C24 C25 C19 117.1(2)
C26 C25 C19 122.8(2)
C27 C26 C31 117.5(2)
C27 C26 C25 124.4(2)
C31 C26 C25 117.9(2)
C28 C27 C26 121.9(2)
C28 C27 H27 119.1
C26 C27 H27 119.1
C27 C28 C29 120.4(2)
C27 C28 H28 119.8
C29 C28 H28 119.8
C30 C29 C28 119.8(2)
C30 C29 H29 120.1
C28 C29 H29 120.1
C29 C30 C31 120.6(2)
C29 C30 H30 119.7
C31 C30 H30 119.7
C32 C31 C30 121.4(2)
C32 C31 C26 118.9(2)
C30 C31 C26 119.7(2)
C33 C32 C31 123.7(2)
C33 C32 H32 118.1
C31 C32 H32 118.1
C32 C33 C24 116.1(2)
C32 C33 Si2 119.09(19)
C24 C33 Si2 124.84(18)
C33 Si2 C43A 109.13(11)
C33 Si2 C41A 113.71(11)
C43A Si2 C41A 111.05(11)
C33 Si2 C42A 106.84(11)
C43A Si2 C42A 108.78(11)
C41A Si2 C42A 107.12(11)
C41F C41A C41B 117.7(2)
C41F C41A Si2 121.19(19)
C41B C41A Si2 121.1(2)
C41C C41B C41A 121.3(2)
C41C C41B H41B 119.4
C41A C41B H41B 119.4
C41B C41C C41D 120.4(2)
C41B C41C H41C 119.8
C41D C41C H41C 119.8
C41E C41D C41C 119.4(3)
C41E C41D H41D 120.3
C41C C41D H41D 120.3
C41D C41E C41F 120.4(3)
C41D C41E H41E 119.8
C41F C41E H41E 119.8
C41A C41F C41E 120.9(2)
C41A C41F H41F 119.5
C41E C41F H41F 119.5
C42F C42A C42B 117.1(2)
C42F C42A Si2 122.29(18)
C42B C42A Si2 120.6(2)
C42C C42B C42A 121.2(3)
C42C C42B H42B 119.4
C42A C42B H42B 119.4
C42D C42C C42B 120.3(3)
C42D C42C H42C 119.9
C42B C42C H42C 119.9
C42C C42D C42E 119.9(3)
C42C C42D H42D 120.1
C42E C42D H42D 120.1
C42D C42E C42F 120.2(3)
C42D C42E H42E 119.9
C42F C42E H42E 119.9
C42E C42F C42A 121.5(3)
C42E C42F H42F 119.3
C42A C42F H42F 119.3
C43B C43A C43F 117.5(2)
C43B C43A Si2 121.75(19)
C43F C43A Si2 120.4(2)
C43C C43B C43A 121.4(3)
C43C C43B H43B 119.3
C43A C43B H43B 119.3
C43B C43C C43D 119.4(3)
C43B C43C H43C 120.3
C43D C43C H43C 120.3
C43E C43D C43C 119.9(3)
C43E C43D H43D 120
C43C C43D H43D 120
C43F C43E C43D 120.4(3)
C43F C43E H43E 119.8
C43D C43E H43E 119.8
C43E C43F C43A 121.4(3)
C43E C43F H43F 119.3
C43A C43F H43F 119.3
Cl13 C101 Cl12 110.49(16)
Cl13 C101 Cl11 110.46(16)
Cl12 C101 Cl11 110.96(16)
Cl13 C101 H101 108.3
Cl12 C101 H101 108.3
Cl11 C101 H101 108.3
Cl23 C201 Cl22 111.08(16)
Cl23 C201 Cl21 110.57(16)
Cl22 C201 Cl21 110.39(15)
Cl23 C201 H201 108.2
Cl22 C201 H201 108.2
Cl21 C201 H201 108.2

loop_
_geom_bond_atom_site_label_1
_geom_bond_atom_site_label_2
_geom_bond_distance
Si1 C2A 1.866(3)
Si1 C3A 1.875(3)
Si1 C4 1.876(2)
Si1 C1A 1.879(2)
C1A C1B 1.391(3)
C1A C1F 1.400(3)
C1B C1C 1.394(3)
C1B H1B 0.95
C1C C1D 1.378(4)
C1C H1C 0.95
C1D C1E 1.376(4)
C1D H1D 0.95
C1E C1F 1.386(3)
C1E H1E 0.95
C1F H1F 0.95
C2A C2F 1.392(3)
C2A C2B 1.395(4)
C2B C2C 1.382(4)
C2B H2B 0.95
C2C C2D 1.373(4)
C2C H2C 0.95
C2D C2E 1.383(4)
C2D H2D 0.95
C2E C2F 1.384(4)
C2E H2E 0.95
C2F H2F 0.95
C3A C3B 1.392(3)
C3A C3F 1.406(3)
C3B C3C 1.387(3)
C3B H3B 0.95
C3C C3D 1.376(4)
C3C H3C 0.95
C3D C3E 1.381(4)
C3D H3D 0.95
C3E C3F 1.381(4)
C3E H3E 0.95
C3F H3F 0.95
C4 C5 1.374(3)
C4 C13 1.426(3)
C5 C6 1.411(3)
C5 H5 0.95
C6 C7 1.418(3)
C6 C11 1.421(3)
C7 C8 1.358(4)
C7 H7 0.95
C8 C9 1.405(3)
C8 H8 0.95
C9 C10 1.362(3)
C9 H9 0.95
C10 C11 1.418(3)
C10 H10 0.95
C11 C12 1.439(3)
C12 C13 1.389(3)
C12 C15 1.471(3)
C13 O14 1.360(3)
O14 B21 1.468(3)
C15 N20 1.361(3)
C15 C16 1.381(3)
C16 C17 1.385(3)
C16 H16 0.95
C17 C18 1.370(3)
C17 H17 0.95
C18 C19 1.393(3)
C18 H18 0.95
C19 N20 1.359(3)
C19 C25 1.452(3)
N20 B21 1.604(3)
B21 O22 1.414(3)
B21 O23 1.475(3)
O22 H22 0.70(3)
O23 C24 1.354(3)
C24 C25 1.387(3)
C24 C33 1.425(3)
C25 C26 1.437(3)
C26 C27 1.410(3)
C26 C31 1.418(3)
C27 C28 1.364(3)
C27 H27 0.95
C28 C29 1.399(4)
C28 H28 0.95
C29 C30 1.372(3)
C29 H29 0.95
C30 C31 1.414(3)
C30 H30 0.95
C31 C32 1.412(3)
C32 C33 1.384(3)
C32 H32 0.95
C33 Si2 1.868(3)
Si2 C43A 1.868(3)
Si2 C41A 1.877(3)
Si2 C42A 1.884(3)
C41A C41F 1.390(4)
C41A C41B 1.404(3)
C41B C41C 1.378(3)
C41B H41B 0.95
C41C C41D 1.384(4)
C41C H41C 0.95
C41D C41E 1.382(4)
C41D H41D 0.95
C41E C41F 1.393(4)
C41E H41E 0.95
C41F H41F 0.95
C42A C42F 1.398(4)
C42A C42B 1.406(3)
C42B C42C 1.390(4)
C42B H42B 0.95
C42C C42D 1.376(4)
C42C H42C 0.95
C42D C42E 1.380(4)
C42D H42D 0.95
C42E C42F 1.389(4)
C42E H42E 0.95
C42F H42F 0.95
C43A C43B 1.395(4)
C43A C43F 1.399(3)
C43B C43C 1.389(4)
C43B H43B 0.95
C43C C43D 1.390(4)
C43C H43C 0.95
C43D C43E 1.376(4)
C43D H43D 0.95
C43E C43F 1.373(4)
C43E H43E 0.95
C43F H43F 0.95
C101 Cl13 1.739(3)
C101 Cl12 1.758(3)
C101 Cl11 1.758(3)
C101 H101 1
C201 Cl23 1.739(3)
C201 Cl22 1.754(3)
C201 Cl21 1.766(3)
C201 H201 1

loop_
_geom_torsion_atom_site_label_1
_geom_torsion_atom_site_label_2
_geom_torsion_atom_site_label_3
_geom_torsion_atom_site_label_4
_geom_torsion
C2A Si1 C1A C1B 2.0(2)
C3A Si1 C1A C1B -119.4(2)
C4 Si1 C1A C1B 122.0(2)
C2A Si1 C1A C1F 178.9(2)
C3A Si1 C1A C1F 57.5(2)
C4 Si1 C1A C1F -61.1(2)
C1F C1A C1B C1C 0.9(4)
Si1 C1A C1B C1C 177.88(19)
C1A C1B C1C C1D -0.4(4)
C1B C1C C1D C1E -0.1(4)
C1C C1D C1E C1F 0.0(4)
C1D C1E C1F C1A 0.5(4)
C1B C1A C1F C1E -1.0(4)
Si1 C1A C1F C1E -178.06(19)
C3A Si1 C2A C2F -174.23(17)
C4 Si1 C2A C2F -50.2(2)
C1A Si1 C2A C2F 69.2(2)
C3A Si1 C2A C2B 5.4(2)
C4 Si1 C2A C2B 129.5(2)
C1A Si1 C2A C2B -111.1(2)
C2F C2A C2B C2C -0.6(4)
Si1 C2A C2B C2C 179.7(2)
C2A C2B C2C C2D 0.1(4)
C2B C2C C2D C2E 0.3(4)
C2C C2D C2E C2F -0.2(4)
C2D C2E C2F C2A -0.3(4)
C2B C2A C2F C2E 0.7(3)
Si1 C2A C2F C2E -179.62(18)
C2A Si1 C3A C3B 127.1(2)
C4 Si1 C3A C3B 3.3(2)
C1A Si1 C3A C3B -114.2(2)
C2A Si1 C3A C3F -58.8(2)
C4 Si1 C3A C3F 177.42(19)
C1A Si1 C3A C3F 59.9(2)
C3F C3A C3B C3C 0.1(4)
Si1 C3A C3B C3C 174.27(18)
C3A C3B C3C C3D -0.2(4)
C3B C3C C3D C3E 0.7(4)
C3C C3D C3E C3F -1.1(4)
C3D C3E C3F C3A 1.0(4)
C3B C3A C3F C3E -0.5(4)
Si1 C3A C3F C3E -174.90(19)
C2A Si1 C4 C5 123.1(2)
C3A Si1 C4 C5 -111.5(2)
C1A Si1 C4 C5 3.7(2)
C2A Si1 C4 C13 -54.4(2)
C3A Si1 C4 C13 71.1(2)
C1A Si1 C4 C13 -173.74(19)
C13 C4 C5 C6 -0.7(4)
Si1 C4 C5 C6 -178.34(19)
C4 C5 C6 C7 175.9(2)
C4 C5 C6 C11 -2.1(4)
C5 C6 C7 C8 -177.3(3)
C11 C6 C7 C8 0.7(4)
C6 C7 C8 C9 0.8(4)
C7 C8 C9 C10 -1.2(4)
C8 C9 C10 C11 0.0(4)
C9 C10 C11 C6 1.5(4)
C9 C10 C11 C12 176.9(2)
C5 C6 C11 C10 176.2(2)
C7 C6 C11 C10 -1.8(4)
C5 C6 C11 C12 0.4(3)
C7 C6 C11 C12 -177.5(2)
C10 C11 C12 C13 -171.4(2)
C6 C11 C12 C13 4.0(3)
C10 C11 C12 C15 6.3(4)
C6 C11 C12 C15 -178.3(2)
C11 C12 C13 O14 174.4(2)
C15 C12 C13 O14 -3.4(3)
C11 C12 C13 C4 -7.2(4)
C15 C12 C13 C4 175.0(2)
C5 C4 C13 O14 -176.1(2)
Si1 C4 C13 O14 1.5(3)
C5 C4 C13 C12 5.4(4)
Si1 C4 C13 C12 -176.97(19)
C12 C13 O14 B21 -41.4(3)
C4 C13 O14 B21 140.0(2)
C13 C12 C15 N20 31.8(3)
C11 C12 C15 N20 -145.9(2)
C13 C12 C15 C16 -146.7(2)
C11 C12 C15 C16 35.5(4)
N20 C15 C16 C17 4.7(4)
C12 C15 C16 C17 -176.8(2)
C15 C16 C17 C18 0.8(4)
C16 C17 C18 C19 -3.6(4)
C17 C18 C19 N20 0.9(4)
C17 C18 C19 C25 -172.2(2)
C18 C19 N20 C15 4.7(3)
C25 C19 N20 C15 178.3(2)
C18 C19 N20 B21 -165.9(2)
C25 C19 N20 B21 7.7(3)
C16 C15 N20 C19 -7.5(3)
C12 C15 N20 C19 173.8(2)
C16 C15 N20 B21 163.0(2)
C12 C15 N20 B21 -15.7(3)
C13 O14 B21 O22 -66.5(3)
C13 O14 B21 O23 164.94(18)
C13 O14 B21 N20 52.2(2)
C19 N20 B21 O22 -89.4(2)
C15 N20 B21 O22 99.7(2)
C19 N20 B21 O14 147.0(2)
C15 N20 B21 O14 -23.8(3)
C19 N20 B21 O23 33.4(3)
C15 N20 B21 O23 -137.4(2)
O22 B21 O23 C24 65.3(3)
O14 B21 O23 C24 -166.13(18)
N20 B21 O23 C24 -52.7(3)
B21 O23 C24 C25 30.6(3)
B21 O23 C24 C33 -152.8(2)
O23 C24 C25 C26 -168.5(2)
C33 C24 C25 C26 15.0(4)
O23 C24 C25 C19 16.4(3)
C33 C24 C25 C19 -160.2(2)
N20 C19 C25 C24 -35.2(3)
C18 C19 C25 C24 138.1(2)
N20 C19 C25 C26 149.8(2)
C18 C19 C25 C26 -36.9(4)
C24 C25 C26 C27 170.0(2)
C19 C25 C26 C27 -15.1(4)
C24 C25 C26 C31 -5.6(3)
C19 C25 C26 C31 169.2(2)
C31 C26 C27 C28 -0.5(3)
C25 C26 C27 C28 -176.2(2)
C26 C27 C28 C29 0.2(4)
C27 C28 C29 C30 0.4(4)
C28 C29 C30 C31 -0.7(4)
C29 C30 C31 C32 -178.3(2)
C29 C30 C31 C26 0.5(4)
C27 C26 C31 C32 178.9(2)
C25 C26 C31 C32 -5.1(3)
C27 C26 C31 C30 0.2(3)
C25 C26 C31 C30 176.1(2)
C30 C31 C32 C33 -173.9(2)
C26 C31 C32 C33 7.4(4)
C31 C32 C33 C24 1.4(4)
C31 C32 C33 Si2 -177.05(19)
O23 C24 C33 C32 170.7(2)
C25 C24 C33 C32 -12.7(4)
O23 C24 C33 Si2 -10.9(3)
C25 C24 C33 Si2 165.64(19)
C32 C33 Si2 C43A -91.1(2)
C24 C33 Si2 C43A 90.6(2)
C32 C33 Si2 C41A 144.34(19)
C24 C33 Si2 C41A -34.0(2)
C32 C33 Si2 C42A 26.4(2)
C24 C33 Si2 C42A -151.9(2)
C33 Si2 C41A C41F -100.2(2)
C43A Si2 C41A C41F 136.2(2)
C42A Si2 C41A C41F 17.6(2)
C33 Si2 C41A C41B 81.2(2)
C43A Si2 C41A C41B -42.3(2)
C42A Si2 C41A C41B -161.0(2)
C41F C41A C41B C41C 0.1(4)
Si2 C41A C41B C41C 178.72(19)
C41A C41B C41C C41D 0.8(4)
C41B C41C C41D C41E -0.8(4)
C41C C41D C41E C41F -0.2(4)
C41B C41A C41F C41E -1.0(4)
Si2 C41A C41F C41E -179.7(2)
C41D C41E C41F C41A 1.1(4)
C33 Si2 C42A C42F -137.2(2)
C43A Si2 C42A C42F -19.5(2)
C41A Si2 C42A C42F 100.6(2)
C33 Si2 C42A C42B 44.7(2)
C43A Si2 C42A C42B 162.4(2)
C41A Si2 C42A C42B -77.5(2)
C42F C42A C42B C42C 0.2(4)
Si2 C42A C42B C42C 178.4(2)
C42A C42B C42C C42D 0.6(4)
C42B C42C C42D C42E -1.6(4)
C42C C42D C42E C42F 1.8(4)
C42D C42E C42F C42A -0.9(4)
C42B C42A C42F C42E -0.1(4)
Si2 C42A C42F C42E -178.2(2)
C33 Si2 C43A C43B 11.5(2)
C41A Si2 C43A C43B 137.6(2)
C42A Si2 C43A C43B -104.7(2)
C33 Si2 C43A C43F -175.3(2)
C41A Si2 C43A C43F -49.2(2)
C42A Si2 C43A C43F 68.5(2)
C43F C43A C43B C43C -1.3(4)
Si2 C43A C43B C43C 172.12(19)
C43A C43B C43C C43D 0.4(4)
C43B C43C C43D C43E 0.7(4)
C43C C43D C43E C43F -0.7(4)
C43D C43E C43F C43A -0.3(4)
C43B C43A C43F C43E 1.3(4)
Si2 C43A C43F C43E -172.2(2)
